data_2224720
loop_
_publ_author_name
'Jasinski, Jerry P.'
'Butcher, Ray J.'
'Hakim Al-arique, Q. N. M.'
'Yathirajan, H. S.'
'Narayana, B.'

_publ_section_title
;
 Gabapentin-lactum--chloranilic acid (1/1)
;
_journal_coeditor_code NG2704
_journal_issue 1
_journal_name_full 'Acta Crystallographica Section E'
_journal_page_first o163
_journal_page_last o164
_journal_paper_doi 10.1107/S1600536809053410
_journal_volume 66
_journal_year 2010
_chemical_formula_iupac 'C9 H15 N O, C6 H2 Cl2 O4'
_chemical_formula_moiety 'C9 H15 N O, C6 H2 Cl2 O4'
_chemical_formula_sum 'C15 H17 Cl2 N O5'
_chemical_formula_weight 362.20
_chemical_name_common
;
Gabapentin-lactum--chloranilic acid (1/1)
;
_chemical_name_systematic
;
2-azaspiro[4.5]decan-3-one--chloranilic acid (1/1)
;
_space_group_IT_number 2
_symmetry_cell_setting triclinic
_symmetry_space_group_name_Hall '-P 1'
_symmetry_space_group_name_H-M 'P -1'
_atom_sites_solution_hydrogens geom
_atom_sites_solution_primary direct
_atom_sites_solution_secondary difmap
_cell_angle_alpha 102.679(9)
_cell_angle_beta 91.934(9)
_cell_angle_gamma 98.481(10)
_cell_formula_units_Z 2
_cell_length_a 6.6127(9)
_cell_length_b 9.5800(11)
_cell_length_c 13.0724(13)
_cell_measurement_reflns_used 3438
_cell_measurement_temperature 110(2)
_cell_measurement_theta_max 73.9570
_cell_measurement_theta_min 4.7637
_cell_volume 797.23(17)
_computing_cell_refinement '<i>CrysAlis Pro</i> (Oxford Diffraction, 2007)'
_computing_data_collection '<i>CrysAlis Pro</i> (Oxford Diffraction, 2007)'
_computing_data_reduction '<i>CrysAlis Pro</i> (Oxford Diffraction, 2007)'
_computing_molecular_graphics '<i>SHELXTL</i> (Sheldrick, 2008)'
_computing_publication_material '<i>SHELXTL</i> (Sheldrick, 2008)'
_computing_structure_refinement '<i>SHELXL97</i> (Sheldrick, 2008)'
_computing_structure_solution '<i>SHELXS97</i> (Sheldrick, 2008)'
_diffrn_ambient_temperature 110(2)
_diffrn_detector_area_resol_mean 10.5081
_diffrn_measured_fraction_theta_full 0.996
_diffrn_measured_fraction_theta_max 0.963
_diffrn_measurement_device_type
;
Goniometer Xcalibur diffractometer with a Ruby (Gemini Cu) detector
;
_diffrn_measurement_method '\w scans'
_diffrn_radiation_monochromator graphite
_diffrn_radiation_source 'Enhance (Cu) X-ray Source'
_diffrn_radiation_type CuK\a
_diffrn_radiation_wavelength 1.54184
_diffrn_reflns_av_R_equivalents 0.0250
_diffrn_reflns_av_sigmaI/netI 0.0245
_diffrn_reflns_limit_h_max 5
_diffrn_reflns_limit_h_min -8
_diffrn_reflns_limit_k_max 11
_diffrn_reflns_limit_k_min -10
_diffrn_reflns_limit_l_max 16
_diffrn_reflns_limit_l_min -15
_diffrn_reflns_number 5138
_diffrn_reflns_theta_full 67.50
_diffrn_reflns_theta_max 74.15
_diffrn_reflns_theta_min 4.79
_diffrn_standards_decay_% <2%
_diffrn_standards_number 0
_exptl_absorpt_coefficient_mu 3.897
_exptl_absorpt_correction_T_max 0.557
_exptl_absorpt_correction_T_min 0.200
_exptl_absorpt_correction_type multi-scan
_exptl_absorpt_process_details
;
(CrysAlis RED; Oxford Diffraction, 2007)
;
_exptl_crystal_colour red-brown
_exptl_crystal_density_diffrn 1.509
_exptl_crystal_density_method 'not measured'
_exptl_crystal_description 'irregular plate'
_exptl_crystal_F_000 376
_exptl_crystal_size_max 0.47
_exptl_crystal_size_mid 0.42
_exptl_crystal_size_min 0.15
_refine_diff_density_max 0.447
_refine_diff_density_min -0.396
_refine_ls_extinction_method none
_refine_ls_goodness_of_fit_ref 1.049
_refine_ls_hydrogen_treatment constr
_refine_ls_matrix_type full
_refine_ls_number_parameters 210
_refine_ls_number_reflns 3123
_refine_ls_number_restraints 0
_refine_ls_restrained_S_all 1.049
_refine_ls_R_factor_all 0.0472
_refine_ls_R_factor_gt 0.0422
_refine_ls_shift/su_max 0.001
_refine_ls_shift/su_mean 0.000
_refine_ls_structure_factor_coef Fsqd
_refine_ls_weighting_details 'calc w=1/[\s^2^(Fo^2^)+(0.0762P)^2^+0.4046P] where P=(Fo^2^+2Fc^2^)/3'
_refine_ls_weighting_scheme calc
_refine_ls_wR_factor_gt 0.1154
_refine_ls_wR_factor_ref 0.1190
_reflns_number_gt 2731
_reflns_number_total 3123
_reflns_threshold_expression I>2\s(I)
_cod_data_source_file ng2704.cif
_cod_data_source_block I
_cod_original_cell_volume 797.23(16)
_cod_database_code 2224720
_cod_database_fobs_code 2224720

loop_
_symmetry_equiv_pos_as_xyz
'x, y, z'
'-x, -y, -z'

loop_
_atom_site_type_symbol
_atom_site_label
_atom_site_fract_x
_atom_site_fract_y
_atom_site_fract_z
_atom_site_U_iso_or_equiv
_atom_site_adp_type
_atom_site_calc_flag
_atom_site_refinement_flags
_atom_site_occupancy
_atom_site_disorder_assembly
_atom_site_disorder_group
Cl Cl1 0.07819(8) 0.35536(5) 0.25360(3) 0.02058(15) Uani d . 1 . .
Cl Cl2 0.30441(7) 0.39346(5) 0.73387(3) 0.01894(15) Uani d . 1 . .
O O1A 0.0035(2) 0.11592(14) 0.36708(11) 0.0185(3) Uani d . 1 . .
H H1A -0.0101 0.0550 0.4048 0.022 Uiso calc R 1 . .
O O2A 0.1030(2) 0.13961(14) 0.57058(11) 0.0198(3) Uani d . 1 . .
O O3A 0.3781(2) 0.63101(14) 0.62265(11) 0.0168(3) Uani d . 1 . .
H H3A 0.3800 0.6958 0.5885 0.020 Uiso calc R 1 . .
O O4A 0.2633(2) 0.61192(14) 0.41806(11) 0.0174(3) Uani d . 1 . .
C C1A 0.1342(3) 0.3619(2) 0.38385(15) 0.0142(4) Uani d . 1 . .
C C2A 0.0914(3) 0.2440(2) 0.42497(15) 0.0149(4) Uani d . 1 . .
C C3A 0.1454(3) 0.25105(19) 0.53885(15) 0.0142(4) Uani d . 1 . .
C C4A 0.2436(3) 0.3875(2) 0.60388(14) 0.0139(4) Uani d . 1 . .
C C5A 0.2870(3) 0.50807(19) 0.56472(15) 0.0134(4) Uani d . 1 . .
C C6A 0.2301(3) 0.50147(19) 0.45017(15) 0.0132(4) Uani d . 1 . .
O O1B 0.5433(2) 1.13507(14) 0.43096(11) 0.0189(3) Uani d . 1 . .
C C1B 0.4590(3) 1.03933(19) 0.35294(15) 0.0147(4) Uani d . 1 . .
N N2B 0.3806(3) 0.90640(16) 0.35775(12) 0.0158(3) Uani d . 1 . .
H H2BA 0.3923 0.8731 0.4149 0.019 Uiso calc R 1 . .
C C3B 0.2729(3) 0.8193(2) 0.26005(14) 0.0163(4) Uani d . 1 . .
H H3BA 0.1226 0.8081 0.2654 0.020 Uiso calc R 1 . .
H H3BB 0.3141 0.7220 0.2424 0.020 Uiso calc R 1 . .
C C4B 0.3395(3) 0.90694(19) 0.17620(14) 0.0155(4) Uani d . 1 . .
C C5B 0.1561(3) 0.9111(2) 0.10248(16) 0.0214(4) Uani d . 1 . .
H H5BA 0.0461 0.9484 0.1448 0.026 Uiso calc R 1 . .
H H5BB 0.1986 0.9785 0.0568 0.026 Uiso calc R 1 . .
C C6B 0.0727(4) 0.7610(2) 0.03391(17) 0.0288(5) Uani d . 1 . .
H H6BA 0.0190 0.6956 0.0791 0.035 Uiso calc R 1 . .
H H6BB -0.0418 0.7686 -0.0143 0.035 Uiso calc R 1 . .
C C7B 0.2397(4) 0.6977(3) -0.02991(17) 0.0320(5) Uani d . 1 . .
H H7BA 0.2827 0.7577 -0.0805 0.038 Uiso calc R 1 . .
H H7BB 0.1841 0.5986 -0.0705 0.038 Uiso calc R 1 . .
C C8B 0.4253(4) 0.6919(2) 0.04056(17) 0.0278(5) Uani d . 1 . .
H H8BA 0.5350 0.6579 -0.0036 0.033 Uiso calc R 1 . .
H H8BB 0.3866 0.6216 0.0847 0.033 Uiso calc R 1 . .
C C9B 0.5062(3) 0.8409(2) 0.11141(16) 0.0198(4) Uani d . 1 . .
H H9BA 0.5625 0.9073 0.0674 0.024 Uiso calc R 1 . .
H H9BB 0.6193 0.8318 0.1598 0.024 Uiso calc R 1 . .
C C10B 0.4297(3) 1.0593(2) 0.24256(15) 0.0175(4) Uani d . 1 . .
H H10A 0.5621 1.0955 0.2170 0.021 Uiso calc R 1 . .
H H10B 0.3340 1.1288 0.2394 0.021 Uiso calc R 1 . .

loop_
_atom_site_aniso_label
_atom_site_aniso_U_11
_atom_site_aniso_U_22
_atom_site_aniso_U_33
_atom_site_aniso_U_12
_atom_site_aniso_U_13
_atom_site_aniso_U_23
Cl1 0.0306(3) 0.0172(2) 0.0145(2) 0.00588(19) -0.00172(18) 0.00410(18)
Cl2 0.0277(3) 0.0151(2) 0.0153(2) 0.00428(18) -0.00131(18) 0.00606(17)
O1A 0.0265(7) 0.0099(6) 0.0176(7) -0.0005(5) 0.0004(6) 0.0026(5)
O2A 0.0281(8) 0.0111(6) 0.0211(7) 0.0016(6) 0.0049(6) 0.0057(5)
O3A 0.0228(7) 0.0093(6) 0.0179(7) -0.0007(5) -0.0029(5) 0.0048(5)
O4A 0.0214(7) 0.0131(7) 0.0194(7) 0.0022(5) 0.0020(5) 0.0076(5)
C1A 0.0154(9) 0.0149(9) 0.0141(9) 0.0062(7) 0.0023(7) 0.0042(7)
C2A 0.0144(9) 0.0112(8) 0.0183(9) 0.0032(7) 0.0023(7) 0.0008(7)
C3A 0.0154(9) 0.0107(9) 0.0184(9) 0.0048(7) 0.0048(7) 0.0047(7)
C4A 0.0168(9) 0.0125(9) 0.0138(9) 0.0051(7) 0.0017(7) 0.0042(7)
C5A 0.0112(9) 0.0113(9) 0.0184(9) 0.0036(7) 0.0014(7) 0.0037(7)
C6A 0.0122(8) 0.0108(9) 0.0179(9) 0.0043(7) 0.0027(7) 0.0044(7)
O1B 0.0276(8) 0.0112(6) 0.0166(7) -0.0010(5) -0.0015(6) 0.0036(5)
C1B 0.0170(9) 0.0110(8) 0.0166(9) 0.0029(7) 0.0014(7) 0.0037(7)
N2B 0.0236(8) 0.0109(7) 0.0130(8) 0.0012(6) -0.0001(6) 0.0044(6)
C3B 0.0245(10) 0.0116(8) 0.0123(9) 0.0004(7) 0.0009(7) 0.0032(7)
C4B 0.0224(10) 0.0106(9) 0.0138(9) 0.0024(7) 0.0013(7) 0.0038(7)
C5B 0.0251(10) 0.0216(10) 0.0192(10) 0.0078(8) -0.0004(8) 0.0058(8)
C6B 0.0350(12) 0.0279(12) 0.0208(10) 0.0012(9) -0.0075(9) 0.0034(9)
C7B 0.0492(15) 0.0252(11) 0.0174(10) 0.0041(10) -0.0010(10) -0.0022(8)
C8B 0.0413(13) 0.0195(10) 0.0229(10) 0.0115(9) 0.0078(9) 0.0002(8)
C9B 0.0245(10) 0.0173(9) 0.0193(9) 0.0054(8) 0.0042(8) 0.0060(8)
C10B 0.0268(10) 0.0112(9) 0.0155(9) 0.0030(7) 0.0024(8) 0.0049(7)

loop_
_atom_type_symbol
_atom_type_description
_atom_type_scat_dispersion_real
_atom_type_scat_dispersion_imag
_atom_type_scat_source
C C 0.0181 0.0091 'International Tables Vol C Tables 4.2.6.8 and 6.1.1.4'
H H 0.0000 0.0000 'International Tables Vol C Tables 4.2.6.8 and 6.1.1.4'
N N 0.0311 0.0180 'International Tables Vol C Tables 4.2.6.8 and 6.1.1.4'
O O 0.0492 0.0322 'International Tables Vol C Tables 4.2.6.8 and 6.1.1.4'
Cl Cl 0.3639 0.7018 'International Tables Vol C Tables 4.2.6.8 and 6.1.1.4'

loop_
_geom_angle_atom_site_label_1
_geom_angle_atom_site_label_2
_geom_angle_atom_site_label_3
_geom_angle_site_symmetry_1
_geom_angle_site_symmetry_3
_geom_angle
_geom_angle_publ_flag
C2A O1A H1A . . 109.5 ?
C5A O3A H3A . . 109.5 ?
C2A C1A C6A . . 120.62(17) ?
C2A C1A Cl1 . . 121.97(15) ?
C6A C1A Cl1 . . 117.41(14) ?
O1A C2A C1A . . 122.13(17) ?
O1A C2A C3A . . 116.63(16) ?
C1A C2A C3A . . 121.23(16) ?
O2A C3A C4A . . 124.02(17) ?
O2A C3A C2A . . 117.66(17) ?
C4A C3A C2A . . 118.32(16) ?
C5A C4A C3A . . 121.67(17) ?
C5A C4A Cl2 . . 120.66(14) ?
C3A C4A Cl2 . . 117.67(14) ?
O3A C5A C4A . . 121.97(17) ?
O3A C5A C6A . . 118.01(16) ?
C4A C5A C6A . . 120.03(16) ?
O4A C6A C1A . . 123.11(17) ?
O4A C6A C5A . . 118.78(16) ?
C1A C6A C5A . . 118.10(15) ?
O1B C1B N2B . . 123.96(17) ?
O1B C1B C10B . . 125.82(16) ?
N2B C1B C10B . . 110.21(16) ?
C1B N2B C3B . . 114.19(15) ?
C1B N2B H2BA . . 122.9 ?
C3B N2B H2BA . . 122.9 ?
N2B C3B C4B . . 104.11(15) ?
N2B C3B H3BA . . 110.9 ?
C4B C3B H3BA . . 110.9 ?
N2B C3B H3BB . . 110.9 ?
C4B C3B H3BB . . 110.9 ?
H3BA C3B H3BB . . 109.0 ?
C5B C4B C9B . . 109.57(15) ?
C5B C4B C10B . . 111.96(15) ?
C9B C4B C10B . . 109.81(16) ?
C5B C4B C3B . . 111.08(16) ?
C9B C4B C3B . . 110.64(15) ?
C10B C4B C3B . . 103.66(14) ?
C6B C5B C4B . . 111.76(17) ?
C6B C5B H5BA . . 109.3 ?
C4B C5B H5BA . . 109.3 ?
C6B C5B H5BB . . 109.3 ?
C4B C5B H5BB . . 109.3 ?
H5BA C5B H5BB . . 107.9 ?
C7B C6B C5B . . 110.90(19) ?
C7B C6B H6BA . . 109.5 ?
C5B C6B H6BA . . 109.5 ?
C7B C6B H6BB . . 109.5 ?
C5B C6B H6BB . . 109.5 ?
H6BA C6B H6BB . . 108.0 ?
C6B C7B C8B . . 111.52(18) ?
C6B C7B H7BA . . 109.3 ?
C8B C7B H7BA . . 109.3 ?
C6B C7B H7BB . . 109.3 ?
C8B C7B H7BB . . 109.3 ?
H7BA C7B H7BB . . 108.0 ?
C7B C8B C9B . . 111.18(17) ?
C7B C8B H8BA . . 109.4 ?
C9B C8B H8BA . . 109.4 ?
C7B C8B H8BB . . 109.4 ?
C9B C8B H8BB . . 109.4 ?
H8BA C8B H8BB . . 108.0 ?
C8B C9B C4B . . 112.62(17) ?
C8B C9B H9BA . . 109.1 ?
C4B C9B H9BA . . 109.1 ?
C8B C9B H9BB . . 109.1 ?
C4B C9B H9BB . . 109.1 ?
H9BA C9B H9BB . . 107.8 ?
C1B C10B C4B . . 105.01(15) ?
C1B C10B H10A . . 110.7 ?
C4B C10B H10A . . 110.7 ?
C1B C10B H10B . . 110.7 ?
C4B C10B H10B . . 110.7 ?
H10A C10B H10B . . 108.8 ?

loop_
_geom_bond_atom_site_label_1
_geom_bond_atom_site_label_2
_geom_bond_site_symmetry_2
_geom_bond_distance
_geom_bond_publ_flag
Cl1 C1A . 1.7158(19) ?
Cl2 C4A . 1.7196(18) ?
O1A C2A . 1.330(2) ?
O1A H1A . 0.8400 ?
O2A C3A . 1.227(2) ?
O3A C5A . 1.301(2) ?
O3A H3A . 0.8400 ?
O4A C6A . 1.215(2) ?
C1A C2A . 1.352(3) ?
C1A C6A . 1.465(3) ?
C2A C3A . 1.504(3) ?
C3A C4A . 1.441(3) ?
C4A C5A . 1.361(3) ?
C5A C6A . 1.517(3) ?
O1B C1B . 1.262(2) ?
C1B N2B . 1.318(2) ?
C1B C10B . 1.507(2) ?
N2B C3B . 1.460(2) ?
N2B H2BA . 0.8800 ?
C3B C4B . 1.558(2) ?
C3B H3BA . 0.9900 ?
C3B H3BB . 0.9900 ?
C4B C5B . 1.534(3) ?
C4B C9B . 1.538(3) ?
C4B C10B . 1.546(2) ?
C5B C6B . 1.530(3) ?
C5B H5BA . 0.9900 ?
C5B H5BB . 0.9900 ?
C6B C7B . 1.523(3) ?
C6B H6BA . 0.9900 ?
C6B H6BB . 0.9900 ?
C7B C8B . 1.525(3) ?
C7B H7BA . 0.9900 ?
C7B H7BB . 0.9900 ?
C8B C9B . 1.531(3) ?
C8B H8BA . 0.9900 ?
C8B H8BB . 0.9900 ?
C9B H9BA . 0.9900 ?
C9B H9BB . 0.9900 ?
C10B H10A . 0.9900 ?
C10B H10B . 0.9900 ?

loop_
_geom_hbond_atom_site_label_D
_geom_hbond_atom_site_label_H
_geom_hbond_atom_site_label_A
_geom_hbond_site_symmetry_A
_geom_hbond_distance_DH
_geom_hbond_distance_HA
_geom_hbond_distance_DA
_geom_hbond_angle_DHA
O1A H1A O2A 2_556 0.84 1.97 2.7493(19) 153.1
O1A H1A O2A . 0.84 2.20 2.671(2) 115.2
O3A H3A O1B 2_676 0.84 1.70 2.4807(19) 153.4
O3A H3A O4A . 0.84 2.26 2.7148(19) 114.0
N2B H2BA O1B 2_676 0.88 2.07 2.913(2) 161.3
N2B H2BA O4A . 0.88 2.53 3.091(2) 122.2

loop_
_geom_torsion_atom_site_label_1
_geom_torsion_atom_site_label_2
_geom_torsion_atom_site_label_3
_geom_torsion_atom_site_label_4
_geom_torsion_site_symmetry_1
_geom_torsion_site_symmetry_2
_geom_torsion_site_symmetry_3
_geom_torsion_site_symmetry_4
_geom_torsion
_geom_torsion_publ_flag
C6A C1A C2A O1A . . . . 179.69(16) ?
Cl1 C1A C2A O1A . . . . 0.0(3) ?
C6A C1A C2A C3A . . . . -1.6(3) ?
Cl1 C1A C2A C3A . . . . 178.76(13) ?
O1A C2A C3A O2A . . . . -0.8(3) ?
C1A C2A C3A O2A . . . . -179.58(18) ?
O1A C2A C3A C4A . . . . 179.11(16) ?
C1A C2A C3A C4A . . . . 0.3(3) ?
O2A C3A C4A C5A . . . . -179.95(18) ?
C2A C3A C4A C5A . . . . 0.2(3) ?
O2A C3A C4A Cl2 . . . . 0.0(3) ?
C2A C3A C4A Cl2 . . . . -179.94(13) ?
C3A C4A C5A O3A . . . . -179.05(16) ?
Cl2 C4A C5A O3A . . . . 1.1(3) ?
C3A C4A C5A C6A . . . . 0.6(3) ?
Cl2 C4A C5A C6A . . . . -179.28(13) ?
C2A C1A C6A O4A . . . . -176.63(18) ?
Cl1 C1A C6A O4A . . . . 3.0(3) ?
C2A C1A C6A C5A . . . . 2.3(3) ?
Cl1 C1A C6A C5A . . . . -178.02(13) ?
O3A C5A C6A O4A . . . . -3.2(3) ?
C4A C5A C6A O4A . . . . 177.16(17) ?
O3A C5A C6A C1A . . . . 177.86(15) ?
C4A C5A C6A C1A . . . . -1.8(3) ?
O1B C1B N2B C3B . . . . 174.06(18) ?
C10B C1B N2B C3B . . . . -5.0(2) ?
C1B N2B C3B C4B . . . . 14.0(2) ?
N2B C3B C4B C5B . . . . -136.89(16) ?
N2B C3B C4B C9B . . . . 101.19(17) ?
N2B C3B C4B C10B . . . . -16.48(19) ?
C9B C4B C5B C6B . . . . 55.7(2) ?
C10B C4B C5B C6B . . . . 177.77(17) ?
C3B C4B C5B C6B . . . . -66.9(2) ?
C4B C5B C6B C7B . . . . -57.1(2) ?
C5B C6B C7B C8B . . . . 55.9(2) ?
C6B C7B C8B C9B . . . . -54.4(3) ?
C7B C8B C9B C4B . . . . 54.4(2) ?
C5B C4B C9B C8B . . . . -54.5(2) ?
C10B C4B C9B C8B . . . . -177.91(16) ?
C3B C4B C9B C8B . . . . 68.3(2) ?
O1B C1B C10B C4B . . . . 174.58(18) ?
N2B C1B C10B C4B . . . . -6.4(2) ?
C5B C4B C10B C1B . . . . 133.80(17) ?
C9B C4B C10B C1B . . . . -104.25(17) ?
C3B C4B C10B C1B . . . . 13.99(19) ?

loop_
_cod_related_entry_id
_cod_related_entry_database
_cod_related_entry_code
1 ChemSpider 30655978
